data_2210734
loop_
_publ_author_name
'S. Athimoolam'
'S. Natarajan'

_publ_section_title
;
 3-Carboxypyridinium ammonium sulfate sulfamic acid solvate
;
_journal_coeditor_code OB2048
_journal_issue 10
_journal_name_full 'Acta Crystallographica Section E'
_journal_page_first o4219
_journal_page_last o4221
_journal_paper_doi 10.1107/S1600536806034155
_journal_volume 62
_journal_year 2006
_chemical_formula_iupac 'C6 H6 N O2 +, N H4 +, S O4 2-, N H3 S O3'
_chemical_formula_moiety 'C6 H6 N O2 +, N H4 +, S O4 2-, N H3 S O3'
_chemical_formula_sum 'C6 H13 N3 O9 S2'
_chemical_formula_weight 335.31
_chemical_name_systematic
;
3-Carboxypyridinium ammonium sulfate sulfamic acid solvate
;
_space_group_IT_number 2
_symmetry_cell_setting triclinic
_symmetry_space_group_name_Hall '-P 1'
_symmetry_space_group_name_H-M 'P -1'
_atom_sites_solution_hydrogens geom
_atom_sites_solution_primary direct
_atom_sites_solution_secondary difmap
_audit_creation_method SHELXL-97
_cell_angle_alpha 89.291(9)
_cell_angle_beta 82.863(11)
_cell_angle_gamma 84.845(10)
_cell_formula_units_Z 2
_cell_length_a 7.1301(4)
_cell_length_b 7.4212(3)
_cell_length_c 12.5334(6)
_cell_measurement_reflns_used 25
_cell_measurement_temperature 293(2)
_cell_measurement_theta_max 14.30
_cell_measurement_theta_min 9.89
_cell_volume 655.39(6)
_computing_cell_refinement 'CAD-4 EXPRESS'
_computing_data_collection 'CAD-4 EXPRESS (Enraf--Nonius, 1994)'
_computing_data_reduction 'XCAD4 (Harms & Wocadlo, 1995)'
_computing_molecular_graphics 'SHELXTL/PC, MERCURY (Macrae <i>et al.</i>,  2006) and PLATON (Spek, 2003)'
_computing_publication_material SHELXTL/PC
_computing_structure_refinement SHELXTL/PC
_computing_structure_solution 'SHELXTL/PC (Bruker, 2000)'
_diffrn_ambient_temperature 293(2)
_diffrn_measured_fraction_theta_full 1.000
_diffrn_measured_fraction_theta_max 1.000
_diffrn_measurement_device_type MACH3-Nonius
_diffrn_measurement_method \w-2\q
_diffrn_radiation_monochromator graphite
_diffrn_radiation_source 'fine-focus sealed tube'
_diffrn_radiation_type MoK\a
_diffrn_radiation_wavelength 0.71073
_diffrn_reflns_av_R_equivalents 0.0246
_diffrn_reflns_av_sigmaI/netI 0.0192
_diffrn_reflns_limit_h_max 8
_diffrn_reflns_limit_h_min -1
_diffrn_reflns_limit_k_max 8
_diffrn_reflns_limit_k_min -8
_diffrn_reflns_limit_l_max 14
_diffrn_reflns_limit_l_min -14
_diffrn_reflns_number 2905
_diffrn_reflns_theta_full 25.0
_diffrn_reflns_theta_max 24.95
_diffrn_reflns_theta_min 2.76
_diffrn_standards_decay_% 0
_diffrn_standards_interval_time 60
_diffrn_standards_number 3
_exptl_absorpt_coefficient_mu 0.456
_exptl_absorpt_correction_T_max 0.9993
_exptl_absorpt_correction_T_min 0.9077
_exptl_absorpt_correction_type psi-scan
_exptl_absorpt_process_details '(North <i>et al.</i>,  1968)'
_exptl_crystal_colour colourless
_exptl_crystal_density_diffrn 1.699
_exptl_crystal_density_meas 1.68
_exptl_crystal_density_method 'flotation in a mixture of xylene and bromoform'
_exptl_crystal_description prism
_exptl_crystal_F_000 348
_exptl_crystal_size_max 0.21
_exptl_crystal_size_mid 0.19
_exptl_crystal_size_min 0.17
_refine_diff_density_max 0.729
_refine_diff_density_min -0.637
_refine_ls_extinction_method none
_refine_ls_goodness_of_fit_ref 1.094
_refine_ls_hydrogen_treatment mixed
_refine_ls_matrix_type full
_refine_ls_number_parameters 199
_refine_ls_number_reflns 2300
_refine_ls_number_restraints 0
_refine_ls_restrained_S_all 1.094
_refine_ls_R_factor_all 0.0519
_refine_ls_R_factor_gt 0.0462
_refine_ls_shift/su_max 0.000
_refine_ls_shift/su_mean 0.000
_refine_ls_structure_factor_coef Fsqd
_refine_ls_weighting_details 'calc w=1/[\s^2^(Fo^2^)+(0.0802P)^2^+0.8693P] where P=(Fo^2^+2Fc^2^)/3'
_refine_ls_weighting_scheme calc
_refine_ls_wR_factor_gt 0.1310
_refine_ls_wR_factor_ref 0.1371
_reflns_number_gt 2068
_reflns_number_total 2300
_reflns_threshold_expression I>2\s(I)
_cod_data_source_file ob2048.cif
_cod_data_source_block I
_cod_database_code 2210734
_cod_database_fobs_code 2210734

loop_
_symmetry_equiv_pos_as_xyz
'x, y, z'
'-x, -y, -z'

loop_
_atom_site_type_symbol
_atom_site_label
_atom_site_fract_x
_atom_site_fract_y
_atom_site_fract_z
_atom_site_U_iso_or_equiv
_atom_site_adp_type
_atom_site_calc_flag
_atom_site_refinement_flags
_atom_site_occupancy
N N1 0.7662(4) 0.4629(3) 1.0587(2) 0.0318(6) Uani d . 1
H H1 0.7760 0.3642 1.0951 0.038 Uiso calc R 1
C C2 0.7866(4) 0.6179(4) 1.1071(2) 0.0266(6) Uani d . 1
H H2 0.8098 0.6191 1.1785 0.032 Uiso calc R 1
C C3 0.7727(4) 0.7762(4) 1.0489(2) 0.0263(6) Uani d . 1
C C31 0.7915(5) 0.9533(4) 1.0994(3) 0.0325(7) Uani d . 1
O O1A 0.7645(5) 1.0931(3) 1.0509(2) 0.0620(9) Uani d . 1
O O1B 0.8379(4) 0.9414(3) 1.19637(19) 0.0409(6) Uani d . 1
H H1B 0.8462 1.0431 1.2192 0.061 Uiso calc R 1
C C4 0.7352(5) 0.7708(4) 0.9429(3) 0.0327(7) Uani d . 1
H H4 0.7229 0.8773 0.9035 0.039 Uiso calc R 1
C C5 0.7162(5) 0.6071(4) 0.8962(3) 0.0354(8) Uani d . 1
H H5 0.6934 0.6016 0.8249 0.043 Uiso calc R 1
C C6 0.7315(5) 0.4527(4) 0.9570(3) 0.0344(7) Uani d . 1
H H6 0.7176 0.3411 0.9273 0.041 Uiso calc R 1
N N1A 0.3722(5) 0.3038(4) 0.4549(3) 0.0420(8) Uani d . 1
H H1A 0.276(7) 0.267(6) 0.418(4) 0.058(13) Uiso d . 1
H H2A 0.486(8) 0.335(7) 0.409(4) 0.080(17) Uiso d . 1
H H3A 0.405(9) 0.218(9) 0.495(5) 0.09(2) Uiso d . 1
H H4A 0.328(8) 0.402(8) 0.492(4) 0.078(16) Uiso d . 1
S S2 0.09151(10) 0.67064(9) 0.65340(5) 0.0212(2) Uani d . 1
O O21 0.2325(4) 0.6436(4) 0.5586(2) 0.0458(6) Uani d . 1
O O22 0.1859(4) 0.7301(3) 0.7435(2) 0.0430(6) Uani d . 1
O O23 -0.0532(3) 0.8131(3) 0.6293(2) 0.0452(7) Uani d . 1
O O24 0.0095(4) 0.5025(3) 0.6824(2) 0.0473(7) Uani d . 1
S S1 0.61527(11) 0.19113(9) 0.69316(6) 0.0268(2) Uani d . 1
N N11 0.8517(4) 0.1879(3) 0.6306(2) 0.0282(6) Uani d . 1
H H11A 0.9123 0.2677 0.6625 0.042 Uiso calc R 1
H H11B 0.8518 0.2166 0.5614 0.042 Uiso calc R 1
H H11C 0.9102 0.0778 0.6363 0.042 Uiso calc R 1
O O12 0.6373(4) 0.1267(3) 0.79888(19) 0.0441(6) Uani d . 1
O O13 0.5478(4) 0.3778(3) 0.6871(2) 0.0424(6) Uani d . 1
O O14 0.5371(4) 0.0731(3) 0.6243(2) 0.0411(6) Uani d . 1

loop_
_atom_site_aniso_label
_atom_site_aniso_U_11
_atom_site_aniso_U_22
_atom_site_aniso_U_33
_atom_site_aniso_U_12
_atom_site_aniso_U_13
_atom_site_aniso_U_23
N1 0.0426(16) 0.0125(12) 0.0397(15) 0.0014(10) -0.0065(12) 0.0043(10)
C2 0.0337(16) 0.0159(14) 0.0298(15) 0.0012(11) -0.0054(12) 0.0008(11)
C3 0.0373(17) 0.0129(14) 0.0281(15) 0.0018(11) -0.0045(12) 0.0013(11)
C31 0.050(2) 0.0165(15) 0.0317(17) -0.0021(13) -0.0086(14) -0.0007(12)
O1A 0.135(3) 0.0113(12) 0.0460(15) -0.0050(13) -0.0360(17) 0.0044(10)
O1B 0.0702(17) 0.0189(11) 0.0370(13) -0.0007(11) -0.0224(12) -0.0016(9)
C4 0.050(2) 0.0183(15) 0.0301(16) 0.0007(13) -0.0084(14) 0.0039(12)
C5 0.051(2) 0.0260(16) 0.0293(16) -0.0004(14) -0.0068(14) -0.0025(13)
C6 0.0418(18) 0.0164(15) 0.0444(19) -0.0018(13) -0.0025(15) -0.0067(13)
N1A 0.0439(18) 0.0217(15) 0.065(2) -0.0001(13) -0.0270(17) -0.0001(15)
S2 0.0280(4) 0.0106(4) 0.0257(4) 0.0009(3) -0.0074(3) -0.0013(3)
O21 0.0470(15) 0.0478(15) 0.0378(13) 0.0103(12) 0.0032(11) 0.0048(11)
O22 0.0721(18) 0.0191(11) 0.0441(14) -0.0039(11) -0.0317(13) -0.0014(10)
O23 0.0416(14) 0.0190(12) 0.0776(19) 0.0134(10) -0.0282(13) -0.0091(11)
O24 0.0659(17) 0.0245(13) 0.0555(16) -0.0203(12) -0.0124(13) 0.0038(11)
S1 0.0349(4) 0.0166(4) 0.0282(4) 0.0033(3) -0.0052(3) 0.0012(3)
N11 0.0374(14) 0.0143(12) 0.0323(14) 0.0038(10) -0.0068(11) -0.0004(10)
O12 0.0606(16) 0.0388(14) 0.0312(13) 0.0030(12) -0.0051(11) 0.0091(10)
O13 0.0484(15) 0.0211(12) 0.0532(15) 0.0140(10) -0.0014(12) 0.0027(10)
O14 0.0420(13) 0.0342(13) 0.0491(15) -0.0052(10) -0.0121(11) -0.0065(11)

loop_
_atom_type_symbol
_atom_type_description
_atom_type_scat_dispersion_real
_atom_type_scat_dispersion_imag
_atom_type_scat_source
C C 0.0033 0.0016 'International Tables Vol C Tables 4.2.6.8 and 6.1.1.4'
H H 0.0000 0.0000 'International Tables Vol C Tables 4.2.6.8 and 6.1.1.4'
N N 0.0061 0.0033 'International Tables Vol C Tables 4.2.6.8 and 6.1.1.4'
O O 0.0106 0.0060 'International Tables Vol C Tables 4.2.6.8 and 6.1.1.4'
S S 0.1246 0.1234 'International Tables Vol C Tables 4.2.6.8 and 6.1.1.4'

loop_
_geom_angle_atom_site_label_1
_geom_angle_atom_site_label_2
_geom_angle_atom_site_label_3
_geom_angle
_geom_angle_publ_flag
C6 N1 C2 123.5(3) y
C6 N1 H1 118.2 ?
C2 N1 H1 118.2 ?
N1 C2 C3 118.5(3) ?
N1 C2 H2 120.8 ?
C3 C2 H2 120.8 ?
C2 C3 C4 119.6(3) ?
C2 C3 C31 120.7(3) ?
C4 C3 C31 119.7(3) ?
O1A C31 O1B 125.0(3) ?
O1A C31 C3 120.5(3) ?
O1B C31 C3 114.5(3) ?
C31 O1B H1B 109.5 ?
C5 C4 C3 119.8(3) ?
C5 C4 H4 120.1 ?
C3 C4 H4 120.1 ?
C6 C5 C4 118.8(3) ?
C6 C5 H5 120.6 ?
C4 C5 H5 120.6 ?
N1 C6 C5 119.8(3) ?
N1 C6 H6 120.1 ?
C5 C6 H6 120.1 ?
H1A N1A H2A 115(4) ?
H1A N1A H3A 108(5) ?
H2A N1A H3A 107(5) ?
H1A N1A H4A 109(4) ?
H2A N1A H4A 106(5) ?
H3A N1A H4A 111(5) ?
O24 S2 O21 109.94(16) ?
O24 S2 O23 111.61(16) ?
O21 S2 O23 108.40(16) ?
O24 S2 O22 109.10(15) ?
O21 S2 O22 108.76(16) ?
O23 S2 O22 108.98(14) ?
O12 S1 O13 114.83(15) ?
O12 S1 O14 116.75(16) ?
O13 S1 O14 115.12(16) ?
O12 S1 N11 103.07(14) ?
O13 S1 N11 102.73(14) ?
O14 S1 N11 101.20(14) ?
S1 N11 H11A 109.5 ?
S1 N11 H11B 109.5 ?
H11A N11 H11B 109.5 ?
S1 N11 H11C 109.5 ?
H11A N11 H11C 109.5 ?
H11B N11 H11C 109.5 ?

loop_
_geom_bond_atom_site_label_1
_geom_bond_atom_site_label_2
_geom_bond_distance
_geom_bond_publ_flag
N1 C6 1.333(4) y
N1 C2 1.335(4) y
N1 H1 0.8600 ?
C2 C3 1.377(4) ?
C2 H2 0.9300 ?
C3 C4 1.389(4) ?
C3 C31 1.491(4) ?
C31 O1A 1.209(4) y
C31 O1B 1.298(4) y
O1B H1B 0.8200 ?
C4 C5 1.379(4) ?
C4 H4 0.9300 ?
C5 C6 1.372(5) ?
C5 H5 0.9300 ?
C6 H6 0.9300 ?
N1A H1A 0.94(5) ?
N1A H2A 0.98(6) ?
N1A H3A 0.84(7) ?
N1A H4A 0.89(6) ?
S2 O24 1.449(2) ?
S2 O21 1.462(3) ?
S2 O23 1.466(2) ?
S2 O22 1.475(2) ?
S1 O12 1.425(2) ?
S1 O13 1.430(2) ?
S1 O14 1.431(2) ?
S1 N11 1.767(3) y
N11 H11A 0.8900 ?
N11 H11B 0.8900 ?
N11 H11C 0.8900 ?

loop_
_geom_hbond_atom_site_label_D
_geom_hbond_atom_site_label_H
_geom_hbond_atom_site_label_A
_geom_hbond_site_symmetry_A
_geom_hbond_distance_DH
_geom_hbond_distance_HA
_geom_hbond_distance_DA
_geom_hbond_angle_DHA
O1B H1B O22 2_677 0.82 1.74 2.546(3) 166.8
N1 H1 O1A 1_545 0.86 2.10 2.748(3) 131.1
N1 H1 O22 2_667 0.86 2.17 2.889(4) 140.6
N1A H1A O23 2_566 0.94(5) 1.91(5) 2.831(4) 168(4)
N1A H2A O21 2_666 0.98(6) 2.11(6) 2.864(4) 132(4)
N1A H3A O14 . 0.84(7) 2.19(7) 2.999(4) 160(6)
N1A H4A O21 . 0.89(6) 2.01(6) 2.889(4) 172(5)
N11 H11A O24 1_655 0.89 1.96 2.798(3) 155.9
N11 H11B O21 2_666 0.89 1.94 2.773(4) 154.7
N11 H11C O23 1_645 0.89 1.96 2.803(3) 157.6
C6 H6 O1A 1_545 0.93 2.42 2.905(4) 112.6

loop_
_geom_torsion_atom_site_label_1
_geom_torsion_atom_site_label_2
_geom_torsion_atom_site_label_3
_geom_torsion_atom_site_label_4
_geom_torsion
_geom_torsion_publ_flag
C6 N1 C2 C3 -0.5(5) ?
N1 C2 C3 C4 1.0(5) ?
N1 C2 C3 C31 179.1(3) ?
C2 C3 C31 O1A -174.2(4) y
C4 C3 C31 O1A 3.9(5) ?
C2 C3 C31 O1B 5.9(5) ?
C4 C3 C31 O1B -176.0(3) y
C2 C3 C4 C5 -1.4(5) ?
C31 C3 C4 C5 -179.5(3) ?
C3 C4 C5 C6 1.2(5) ?
C2 N1 C6 C5 0.4(5) ?
C4 C5 C6 N1 -0.8(5) ?

loop_
_cod_related_entry_id
_cod_related_entry_database
_cod_related_entry_code
1 ChemSpider 21127171
